data_1546725
loop_
_publ_author_name
'Gomathi, S.'
'Dravida Thendral, Era'
'Sivakumar, G.'
'Sabari, V.'
'Usha, G.'

_publ_section_title
;
 Methyl
 (6<i>R</i>*,6a<i>R</i>*,12b<i>R</i>*)-2,4-dimethyl-6-(2-methylphenyl)-1,3-dioxo-2,3,4,6a,7,12b-hexahydro-1<i>H</i>,6<i>H</i>-chromeno[4',3':4,5]pyrano[2,3-<i>d</i>]pyrimidine-6a-carboxylate
;
_journal_issue 6
_journal_name_full IUCrData
_journal_page_first x170812
_journal_paper_doi 10.1107/S2414314617008124
_journal_volume 2
_journal_year 2017
_chemical_formula_iupac 'C25 H24 N2 O6'
_chemical_formula_moiety 'C25 H24 N2 O6'
_chemical_formula_sum 'C25 H24 N2 O6'
_chemical_formula_weight 448.46
_chemical_name_systematic
'Methyl (6<i>R</i>*,6a<i>R</i>*,12b<i>R</i>*)-2,4-dimethyl-6-(2-methylphenyl)-1,3-dioxo-2,3,4,6a,7,12b-hexahydro-1<i>H</i>,6<i>H</i>-chromeno[4',3':4,5]pyrano[2,3-<i>d</i>]pyrimidine-6a-carboxylate'
_space_group_IT_number 14
_symmetry_cell_setting monoclinic
_symmetry_space_group_name_Hall '-P 2ybc'
_symmetry_space_group_name_H-M 'P 1 21/c 1'
_atom_sites_solution_hydrogens geom
_atom_sites_solution_primary direct
_atom_sites_solution_secondary difmap
_audit_creation_method SHELXL-97
_cell_angle_alpha 90.00
_cell_angle_beta 91.0770(10)
_cell_angle_gamma 90.00
_cell_formula_units_Z 4
_cell_length_a 9.4087(5)
_cell_length_b 15.5422(7)
_cell_length_c 14.6143(7)
_cell_measurement_reflns_used 3764
_cell_measurement_temperature 293(2)
_cell_measurement_theta_max 25.00
_cell_measurement_theta_min 2.16
_cell_volume 2136.70(18)
_computing_cell_refinement
;
APEX2 and SAINT (Bruker, 2004)
;
_computing_data_collection
;
APEX2 (Bruker, 2004)
;
_computing_data_reduction
;
SAINT and XPREP (Bruker, 2004)
;
_computing_molecular_graphics
;
ORTEP-3 for Windows (Farrugia, 2012) and PLATON (Spek, 2009)
;
_computing_publication_material
;
SHELXL97 (Sheldrick, 2008) and PLATON (Spek, 2009)
;
_computing_structure_refinement
;
SHELXL97 (Sheldrick, 2008)
;
_computing_structure_solution
;
SHELXS97 (Sheldrick, 2008)
;
_diffrn_ambient_temperature 293(2)
_diffrn_measured_fraction_theta_full 1.000
_diffrn_measured_fraction_theta_max 1.000
_diffrn_measurement_device_type 'Bruker Kappa APEXII CCD'
_diffrn_measurement_method '\w and \ f scan'
_diffrn_radiation_monochromator graphite
_diffrn_radiation_source 'fine-focus sealed tube'
_diffrn_radiation_type MoK\a
_diffrn_radiation_wavelength 0.71073
_diffrn_reflns_av_R_equivalents 0.0336
_diffrn_reflns_av_sigmaI/netI 0.0260
_diffrn_reflns_limit_h_max 11
_diffrn_reflns_limit_h_min -11
_diffrn_reflns_limit_k_max 17
_diffrn_reflns_limit_k_min -18
_diffrn_reflns_limit_l_max 17
_diffrn_reflns_limit_l_min -17
_diffrn_reflns_number 18765
_diffrn_reflns_theta_full 25.00
_diffrn_reflns_theta_max 25.00
_diffrn_reflns_theta_min 2.16
_exptl_absorpt_coefficient_mu 0.100
_exptl_absorpt_correction_T_max 0.980
_exptl_absorpt_correction_T_min 0.976
_exptl_absorpt_correction_type multi-scan
_exptl_absorpt_process_details
;
(SADABS; Bruker, 2004)
;
_exptl_crystal_colour colourless
_exptl_crystal_density_diffrn 1.394
_exptl_crystal_density_method 'not measured'
_exptl_crystal_description block
_exptl_crystal_F_000 944
_exptl_crystal_size_max 0.30
_exptl_crystal_size_mid 0.20
_exptl_crystal_size_min 0.20
_refine_diff_density_max 0.378
_refine_diff_density_min -0.320
_refine_ls_extinction_coef 0.0027(9)
_refine_ls_extinction_expression Fc^*^=kFc[1+0.001xFc^2^\l^3^/sin(2\q)]^-1/4^
_refine_ls_extinction_method
;
SHELXL97 (Sheldrick, 2008)
;
_refine_ls_goodness_of_fit_ref 1.052
_refine_ls_hydrogen_treatment mixed
_refine_ls_matrix_type full
_refine_ls_number_parameters 315
_refine_ls_number_reflns 3764
_refine_ls_number_restraints 0
_refine_ls_restrained_S_all 1.052
_refine_ls_R_factor_all 0.0659
_refine_ls_R_factor_gt 0.0482
_refine_ls_shift/su_max 0.000
_refine_ls_shift/su_mean 0.000
_refine_ls_structure_factor_coef Fsqd
_refine_ls_weighting_details 'calc w=1/[\s^2^(Fo^2^)+(0.0700P)^2^+1.3588P] where P=(Fo^2^+2Fc^2^)/3'
_refine_ls_weighting_scheme calc
_refine_ls_wR_factor_gt 0.1315
_refine_ls_wR_factor_ref 0.1463
_reflns_number_gt 2856
_reflns_number_total 3765
_reflns_threshold_expression >2sigma(I)
_cod_data_source_file su4152sup1.cif
_cod_data_source_block I
_cod_original_sg_symbol_H-M 'P 21/c'
_cod_database_code 1546725

loop_
_symmetry_equiv_pos_as_xyz
'x, y, z'
'-x, y+1/2, -z+1/2'
'-x, -y, -z'
'x, -y-1/2, z-1/2'

loop_
_atom_site_type_symbol
_atom_site_label
_atom_site_fract_x
_atom_site_fract_y
_atom_site_fract_z
_atom_site_U_iso_or_equiv
_atom_site_adp_type
_atom_site_calc_flag
_atom_site_refinement_flags
_atom_site_occupancy
_atom_site_symmetry_multiplicity
O O3 0.06395(16) 0.17387(10) 0.55862(10) 0.0347(4) Uani d . 1 1
N N2 -0.09694(19) 0.06786(12) 0.57179(12) 0.0326(4) Uani d . 1 1
O O1 -0.2595(2) 0.10497(11) 0.32021(12) 0.0492(5) Uani d . 1 1
N N1 -0.2602(2) 0.03401(12) 0.45525(13) 0.0366(5) Uani d . 1 1
C C6 -0.0576(2) 0.23662(15) 0.38555(15) 0.0306(5) Uani d . 1 1
O O6 0.1784(2) 0.41781(11) 0.42814(12) 0.0492(5) Uani d . 1 1
C C10 -0.0494(2) 0.13542(14) 0.51946(15) 0.0300(5) Uani d . 1 1
C C8 -0.2138(2) 0.10127(14) 0.39882(16) 0.0349(5) Uani d . 1 1
C C12 0.0454(2) 0.28986(14) 0.44668(14) 0.0295(5) Uani d . 1 1
O O4 -0.1355(2) 0.40049(12) 0.47194(12) 0.0492(5) Uani d . 1 1
C C9 -0.2074(2) 0.01613(15) 0.54146(16) 0.0349(5) Uani d . 1 1
O O2 -0.25164(19) -0.04286(11) 0.58803(12) 0.0472(5) Uani d . 1 1
O O5 0.1608(2) 0.33076(12) 0.30769(12) 0.0525(5) Uani d . 1 1
C C5 -0.1729(2) 0.29763(15) 0.34819(15) 0.0344(5) Uani d . 1 1
C C7 -0.1103(2) 0.15883(14) 0.43876(15) 0.0315(5) Uani d . 1 1
C C11 0.1479(2) 0.22715(15) 0.49729(15) 0.0303(5) Uani d . 1 1
C C14 -0.2029(2) 0.37414(16) 0.39255(16) 0.0382(6) Uani d . 1 1
C C13 -0.0403(3) 0.34201(16) 0.51515(16) 0.0353(5) Uani d . 1 1
C C15 0.2642(2) 0.26739(14) 0.55503(15) 0.0327(5) Uani d . 1 1
C C22 0.1333(2) 0.34790(15) 0.38504(15) 0.0315(5) Uani d . 1 1
C C4 -0.2431(3) 0.28342(17) 0.26444(17) 0.0439(6) Uani d . 1 1
H H4 -0.2236 0.2336 0.2317 0.053 Uiso calc R 1 1
C C24 -0.0344(3) 0.04952(16) 0.66270(15) 0.0380(6) Uani d . 1 1
H H24A 0.0405 0.0899 0.6758 0.057 Uiso calc R 1 1
H H24B 0.0034 -0.0078 0.6635 0.057 Uiso calc R 1 1
H H24C -0.1064 0.0546 0.7081 0.057 Uiso calc R 1 1
C C1 -0.2996(3) 0.43321(18) 0.35660(19) 0.0475(6) Uani d . 1 1
H H1 -0.3174 0.4842 0.3876 0.057 Uiso calc R 1 1
C C16 0.2341(3) 0.29708(16) 0.64267(16) 0.0403(6) Uani d . 1 1
H H16 0.1439 0.2888 0.6660 0.048 Uiso calc R 1 1
C C20 0.4013(2) 0.27693(15) 0.52092(17) 0.0385(6) Uani d . 1 1
C C19 0.5020(3) 0.31952(17) 0.5762(2) 0.0489(7) Uani d . 1 1
H H19 0.5932 0.3275 0.5543 0.059 Uiso calc R 1 1
C C25 -0.3653(3) -0.02591(18) 0.4154(2) 0.0505(7) Uani d . 1 1
H H25A -0.3938 -0.0062 0.3555 0.076 Uiso calc R 1 1
H H25B -0.4469 -0.0285 0.4538 0.076 Uiso calc R 1 1
H H25C -0.3239 -0.0822 0.4108 0.076 Uiso calc R 1 1
C C2 -0.3682(3) 0.4162(2) 0.2757(2) 0.0545(7) Uani d . 1 1
H H2 -0.4340 0.4552 0.2518 0.065 Uiso calc R 1 1
C C18 0.4707(3) 0.34989(18) 0.6618(2) 0.0539(8) Uani d . 1 1
H H18 0.5400 0.3779 0.6968 0.065 Uiso calc R 1 1
C C3 -0.3405(3) 0.34127(19) 0.2292(2) 0.0537(7) Uani d . 1 1
H H3 -0.3875 0.3297 0.1740 0.064 Uiso calc R 1 1
C C21 0.4458(3) 0.24282(19) 0.42969(19) 0.0507(7) Uani d . 1 1
H H21A 0.3660 0.2157 0.3996 0.076 Uiso calc R 1 1
H H21B 0.5207 0.2016 0.4385 0.076 Uiso calc R 1 1
H H21C 0.4790 0.2894 0.3926 0.076 Uiso calc R 1 1
C C17 0.3366(3) 0.33869(17) 0.69537(18) 0.0493(7) Uani d . 1 1
H H17 0.3147 0.3590 0.7533 0.059 Uiso calc R 1 1
C C23 0.2712(4) 0.47395(19) 0.3776(2) 0.0659(9) Uani d . 1 1
H H23A 0.2979 0.5222 0.4151 0.099 Uiso calc R 1 1
H H23B 0.2225 0.4940 0.3234 0.099 Uiso calc R 1 1
H H23C 0.3549 0.4429 0.3607 0.099 Uiso calc R 1 1
H H11 0.184(2) 0.1876(15) 0.4531(15) 0.030(6) Uiso d . 1 1
H H13A -0.098(3) 0.3021(16) 0.5534(17) 0.041(7) Uiso d . 1 1
H H13B 0.021(3) 0.3788(15) 0.5547(16) 0.034(6) Uiso d . 1 1
H H6 -0.005(3) 0.2172(16) 0.3333(17) 0.041(7) Uiso d . 1 1

loop_
_atom_site_aniso_label
_atom_site_aniso_U_11
_atom_site_aniso_U_22
_atom_site_aniso_U_33
_atom_site_aniso_U_12
_atom_site_aniso_U_13
_atom_site_aniso_U_23
O3 0.0319(8) 0.0382(9) 0.0336(8) -0.0091(7) -0.0040(6) 0.0052(7)
N2 0.0320(10) 0.0322(10) 0.0336(10) -0.0047(8) 0.0013(8) 0.0015(8)
O1 0.0599(12) 0.0408(10) 0.0461(10) -0.0077(9) -0.0211(9) -0.0007(8)
N1 0.0338(10) 0.0321(11) 0.0436(11) -0.0057(8) -0.0028(9) -0.0016(9)
C6 0.0289(11) 0.0336(12) 0.0293(11) -0.0018(10) -0.0004(9) -0.0013(9)
O6 0.0657(12) 0.0359(10) 0.0465(10) -0.0187(9) 0.0172(9) -0.0055(8)
C10 0.0272(11) 0.0287(12) 0.0342(11) -0.0017(9) 0.0026(9) -0.0041(9)
C8 0.0307(12) 0.0308(12) 0.0430(14) 0.0032(10) -0.0039(10) -0.0035(10)
C12 0.0288(11) 0.0313(12) 0.0284(11) -0.0005(9) 0.0005(9) -0.0008(9)
O4 0.0545(11) 0.0504(11) 0.0426(10) 0.0210(9) -0.0052(8) -0.0083(8)
C9 0.0315(12) 0.0312(12) 0.0422(13) -0.0007(10) 0.0062(10) -0.0056(10)
O2 0.0513(11) 0.0391(10) 0.0513(11) -0.0139(8) 0.0044(8) 0.0037(8)
O5 0.0651(12) 0.0552(12) 0.0377(10) -0.0163(9) 0.0152(9) -0.0071(8)
C5 0.0301(11) 0.0366(13) 0.0366(12) -0.0056(10) -0.0008(9) 0.0078(10)
C7 0.0291(11) 0.0308(12) 0.0346(12) 0.0006(9) -0.0008(9) -0.0013(9)
C11 0.0296(11) 0.0303(12) 0.0311(11) -0.0037(9) 0.0017(9) 0.0002(10)
C14 0.0313(12) 0.0438(14) 0.0395(13) 0.0011(11) 0.0038(10) 0.0061(11)
C13 0.0343(12) 0.0391(14) 0.0326(12) 0.0026(11) 0.0014(10) -0.0011(11)
C15 0.0339(12) 0.0282(11) 0.0356(12) -0.0036(10) -0.0063(9) 0.0059(9)
C22 0.0302(11) 0.0316(12) 0.0328(12) 0.0017(9) -0.0008(9) 0.0005(10)
C4 0.0466(14) 0.0429(14) 0.0418(14) -0.0118(12) -0.0095(11) 0.0076(11)
C24 0.0397(13) 0.0397(13) 0.0346(12) -0.0006(11) 0.0006(10) 0.0046(10)
C1 0.0393(14) 0.0476(16) 0.0559(16) 0.0110(12) 0.0044(12) 0.0104(13)
C16 0.0441(14) 0.0404(14) 0.0362(13) -0.0050(11) -0.0056(10) 0.0050(10)
C20 0.0329(12) 0.0315(13) 0.0507(14) -0.0021(10) -0.0067(11) 0.0076(11)
C19 0.0350(14) 0.0432(15) 0.0681(18) -0.0084(12) -0.0124(12) 0.0065(13)
C25 0.0452(15) 0.0457(16) 0.0603(17) -0.0163(12) -0.0103(13) -0.0052(13)
C2 0.0393(14) 0.0589(18) 0.0649(18) 0.0016(13) -0.0078(13) 0.0234(15)
C18 0.0530(17) 0.0423(15) 0.0651(18) -0.0121(13) -0.0291(14) 0.0044(14)
C3 0.0499(16) 0.0563(18) 0.0541(16) -0.0133(14) -0.0196(13) 0.0192(14)
C21 0.0340(13) 0.0558(17) 0.0627(17) -0.0026(12) 0.0103(12) -0.0008(14)
C17 0.0660(18) 0.0420(15) 0.0392(14) -0.0059(13) -0.0160(13) 0.0013(11)
C23 0.082(2) 0.0461(17) 0.071(2) -0.0270(16) 0.0298(17) -0.0027(14)

loop_
_atom_type_symbol
_atom_type_description
_atom_type_scat_dispersion_real
_atom_type_scat_dispersion_imag
_atom_type_scat_source
C C 0.0033 0.0016 'International Tables Vol C Tables 4.2.6.8 and 6.1.1.4'
H H 0.0000 0.0000 'International Tables Vol C Tables 4.2.6.8 and 6.1.1.4'
N N 0.0061 0.0033 'International Tables Vol C Tables 4.2.6.8 and 6.1.1.4'
O O 0.0106 0.0060 'International Tables Vol C Tables 4.2.6.8 and 6.1.1.4'

loop_
_geom_angle_atom_site_label_1
_geom_angle_atom_site_label_2
_geom_angle_atom_site_label_3
_geom_angle
C10 O3 C11 115.14(16)
C10 N2 C9 121.06(19)
C10 N2 C24 121.35(18)
C9 N2 C24 117.58(19)
C9 N1 C8 125.24(19)
C9 N1 C25 117.7(2)
C8 N1 C25 116.9(2)
C7 C6 C5 115.91(18)
C7 C6 C12 109.63(17)
C5 C6 C12 107.82(18)
C7 C6 H6 109.4(15)
C5 C6 H6 106.4(15)
C12 C6 H6 107.3(15)
C22 O6 C23 116.34(19)
O3 C10 C7 125.0(2)
O3 C10 N2 111.50(18)
C7 C10 N2 123.5(2)
O1 C8 N1 118.7(2)
O1 C8 C7 125.2(2)
N1 C8 C7 116.1(2)
C22 C12 C13 111.75(19)
C22 C12 C6 108.39(17)
C13 C12 C6 109.27(18)
C22 C12 C11 108.27(17)
C13 C12 C11 110.61(17)
C6 C12 C11 108.47(17)
C14 O4 C13 117.59(18)
O2 C9 N1 122.8(2)
O2 C9 N2 121.4(2)
N1 C9 N2 115.7(2)
C14 C5 C4 116.6(2)
C14 C5 C6 120.9(2)
C4 C5 C6 122.3(2)
C10 C7 C8 117.4(2)
C10 C7 C6 121.44(19)
C8 C7 C6 120.69(19)
O3 C11 C15 106.67(17)
O3 C11 C12 108.09(17)
C15 C11 C12 116.47(18)
O3 C11 H11 104.7(13)
C15 C11 H11 112.3(14)
C12 C11 H11 107.9(13)
O4 C14 C5 123.8(2)
O4 C14 C1 114.3(2)
C5 C14 C1 121.9(2)
O4 C13 C12 112.64(18)
O4 C13 H13A 107.6(14)
C12 C13 H13A 109.6(14)
O4 C13 H13B 104.3(13)
C12 C13 H13B 112.2(14)
H13A C13 H13B 110.3(19)
C16 C15 C20 119.7(2)
C16 C15 C11 119.6(2)
C20 C15 C11 120.6(2)
O5 C22 O6 124.1(2)
O5 C22 C12 123.7(2)
O6 C22 C12 112.13(18)
C3 C4 C5 121.6(3)
C3 C4 H4 119.2
C5 C4 H4 119.2
N2 C24 H24A 109.5
N2 C24 H24B 109.5
H24A C24 H24B 109.5
N2 C24 H24C 109.5
H24A C24 H24C 109.5
H24B C24 H24C 109.5
C2 C1 C14 119.7(3)
C2 C1 H1 120.1
C14 C1 H1 120.1
C17 C16 C15 121.0(2)
C17 C16 H16 119.5
C15 C16 H16 119.5
C19 C20 C15 117.6(2)
C19 C20 C21 118.9(2)
C15 C20 C21 123.5(2)
C18 C19 C20 122.3(3)
C18 C19 H19 118.9
C20 C19 H19 118.9
N1 C25 H25A 109.5
N1 C25 H25B 109.5
H25A C25 H25B 109.5
N1 C25 H25C 109.5
H25A C25 H25C 109.5
H25B C25 H25C 109.5
C1 C2 C3 120.1(3)
C1 C2 H2 119.9
C3 C2 H2 119.9
C19 C18 C17 119.7(2)
C19 C18 H18 120.1
C17 C18 H18 120.1
C2 C3 C4 120.0(3)
C2 C3 H3 120.0
C4 C3 H3 120.0
C20 C21 H21A 109.5
C20 C21 H21B 109.5
H21A C21 H21B 109.5
C20 C21 H21C 109.5
H21A C21 H21C 109.5
H21B C21 H21C 109.5
C18 C17 C16 119.7(3)
C18 C17 H17 120.1
C16 C17 H17 120.1
O6 C23 H23A 109.5
O6 C23 H23B 109.5
H23A C23 H23B 109.5
O6 C23 H23C 109.5
H23A C23 H23C 109.5
H23B C23 H23C 109.5

loop_
_geom_bond_atom_site_label_1
_geom_bond_atom_site_label_2
_geom_bond_distance
O3 C10 1.341(3)
O3 C11 1.462(3)
N2 C10 1.379(3)
N2 C9 1.380(3)
N2 C24 1.471(3)
O1 C8 1.220(3)
N1 C9 1.374(3)
N1 C8 1.406(3)
N1 C25 1.471(3)
C6 C7 1.525(3)
C6 C5 1.534(3)
C6 C12 1.545(3)
C6 H6 0.97(3)
O6 C22 1.322(3)
O6 C23 1.447(3)
C10 C7 1.352(3)
C8 C7 1.438(3)
C12 C22 1.529(3)
C12 C13 1.529(3)
C12 C11 1.549(3)
O4 C14 1.374(3)
O4 C13 1.416(3)
C9 O2 1.220(3)
O5 C22 1.195(3)
C5 C14 1.386(3)
C5 C4 1.398(3)
C11 C15 1.506(3)
C11 H11 0.96(2)
C14 C1 1.389(3)
C13 H13A 1.00(3)
C13 H13B 0.99(2)
C15 C16 1.395(3)
C15 C20 1.400(3)
C4 C3 1.377(4)
C4 H4 0.9300
C24 H24A 0.9600
C24 H24B 0.9600
C24 H24C 0.9600
C1 C2 1.363(4)
C1 H1 0.9300
C16 C17 1.383(4)
C16 H16 0.9300
C20 C19 1.400(3)
C20 C21 1.501(4)
C19 C18 1.374(4)
C19 H19 0.9300
C25 H25A 0.9600
C25 H25B 0.9600
C25 H25C 0.9600
C2 C3 1.375(4)
C2 H2 0.9300
C18 C17 1.374(4)
C18 H18 0.9300
C3 H3 0.9300
C21 H21A 0.9600
C21 H21B 0.9600
C21 H21C 0.9600
C17 H17 0.9300
C23 H23A 0.9600
C23 H23B 0.9600
C23 H23C 0.9600

loop_
_geom_hbond_atom_site_label_D
_geom_hbond_atom_site_label_H
_geom_hbond_atom_site_label_A
_geom_hbond_site_symmetry_A
_geom_hbond_distance_DH
_geom_hbond_distance_HA
_geom_hbond_distance_DA
_geom_hbond_angle_DHA
C11 H11 O2 3_556 0.96(2) 2.42(2) 3.280(3) 150(2)
C18 H18 O1 4_666 0.93 2.60 3.475(3) 157
C23 H23A O4 3_566 0.96 2.57 3.222(4) 125
C24 H24A O5 4_566 0.96 2.54 3.344(3) 142
C21 H21C Cg4 1_655 0.96 2.86 3.668(3) 143
C24 H24B Cg3 3_556 0.96 2.92 3.550(3) 124
C24 H24C Cg4 4_566 0.96 2.57 3.454(3) 153

loop_
_geom_torsion_atom_site_label_1
_geom_torsion_atom_site_label_2
_geom_torsion_atom_site_label_3
_geom_torsion_atom_site_label_4
_geom_torsion
C11 O3 C10 C7 -17.9(3)
C11 O3 C10 N2 161.80(17)
C9 N2 C10 O3 -176.06(18)
C24 N2 C10 O3 5.4(3)
C9 N2 C10 C7 3.7(3)
C24 N2 C10 C7 -174.8(2)
C9 N1 C8 O1 172.7(2)
C25 N1 C8 O1 -1.9(3)
C9 N1 C8 C7 -4.9(3)
C25 N1 C8 C7 -179.6(2)
C7 C6 C12 C22 161.32(18)
C5 C6 C12 C22 -71.7(2)
C7 C6 C12 C13 -76.7(2)
C5 C6 C12 C13 50.3(2)
C7 C6 C12 C11 44.0(2)
C5 C6 C12 C11 170.98(17)
C8 N1 C9 O2 179.7(2)
C25 N1 C9 O2 -5.7(3)
C8 N1 C9 N2 -2.2(3)
C25 N1 C9 N2 172.5(2)
C10 N2 C9 O2 -178.8(2)
C24 N2 C9 O2 -0.2(3)
C10 N2 C9 N1 3.1(3)
C24 N2 C9 N1 -178.36(19)
C7 C6 C5 C14 100.9(2)
C12 C6 C5 C14 -22.3(3)
C7 C6 C5 C4 -85.1(3)
C12 C6 C5 C4 151.6(2)
O3 C10 C7 C8 168.8(2)
N2 C10 C7 C8 -10.9(3)
O3 C10 C7 C6 -3.1(3)
N2 C10 C7 C6 177.24(19)
O1 C8 C7 C10 -166.4(2)
N1 C8 C7 C10 11.0(3)
O1 C8 C7 C6 5.5(3)
N1 C8 C7 C6 -177.04(19)
C5 C6 C7 C10 -134.2(2)
C12 C6 C7 C10 -11.9(3)
C5 C6 C7 C8 54.2(3)
C12 C6 C7 C8 176.55(19)
C10 O3 C11 C15 177.27(18)
C10 O3 C11 C12 51.3(2)
C22 C12 C11 O3 177.98(16)
C13 C12 C11 O3 55.2(2)
C6 C12 C11 O3 -64.6(2)
C22 C12 C11 C15 58.0(2)
C13 C12 C11 C15 -64.8(2)
C6 C12 C11 C15 175.43(18)
C13 O4 C14 C5 -6.5(3)
C13 O4 C14 C1 177.0(2)
C4 C5 C14 O4 -175.2(2)
C6 C5 C14 O4 -0.9(3)
C4 C5 C14 C1 1.0(3)
C6 C5 C14 C1 175.3(2)
C14 O4 C13 C12 37.6(3)
C22 C12 C13 O4 59.2(3)
C6 C12 C13 O4 -60.8(3)
C11 C12 C13 O4 179.87(19)
O3 C11 C15 C16 -40.0(3)
C12 C11 C15 C16 80.7(3)
O3 C11 C15 C20 141.4(2)
C12 C11 C15 C20 -97.9(3)
C23 O6 C22 O5 -2.5(4)
C23 O6 C22 C12 175.7(2)
C13 C12 C22 O5 -148.4(2)
C6 C12 C22 O5 -28.0(3)
C11 C12 C22 O5 89.5(3)
C13 C12 C22 O6 33.4(3)
C6 C12 C22 O6 153.82(19)
C11 C12 C22 O6 -88.7(2)
C14 C5 C4 C3 -2.0(4)
C6 C5 C4 C3 -176.2(2)
O4 C14 C1 C2 176.9(2)
C5 C14 C1 C2 0.3(4)
C20 C15 C16 C17 2.3(4)
C11 C15 C16 C17 -176.3(2)
C16 C15 C20 C19 -2.4(3)
C11 C15 C20 C19 176.2(2)
C16 C15 C20 C21 176.6(2)
C11 C15 C20 C21 -4.8(4)
C15 C20 C19 C18 1.3(4)
C21 C20 C19 C18 -177.7(2)
C14 C1 C2 C3 -0.9(4)
C20 C19 C18 C17 0.0(4)
C1 C2 C3 C4 -0.1(4)
C5 C4 C3 C2 1.5(4)
C19 C18 C17 C16 -0.1(4)
C15 C16 C17 C18 -1.1(4)

_cod_database_fobs_code 1546725
